data_4509389
loop_
_publ_author_name
'Dureisseix, Val\'erie'
'Sanselme, Morgane'
'Robin, Yves'
'Coquerel, G\'erard'

_publ_section_title
;
 Two Concomitant Polymorphs of 1,2-Naphthoquinone-2-semicarbazone
;
_journal_issue 8
_journal_name_full 'Crystal Growth &amp; Design'
_journal_page_first 3438
_journal_paper_doi 10.1021/cg801361m
_journal_volume 9
_journal_year 2009
_chemical_absolute_configuration unk
_chemical_compound_source 'synthesis as described'
_chemical_formula_moiety 'C11 H9 N3 O2'
_chemical_formula_sum 'C11 H9 N3 O2'
_chemical_formula_weight 215.21
_chemical_name_systematic
;
 ?
;
_space_group_IT_number 4
_symmetry_cell_setting monoclinic
_symmetry_Int_Tables_number 4
_symmetry_space_group_name_Hall 'P 2yb'
_symmetry_space_group_name_H-M 'P 1 21 1'
_atom_sites_solution_hydrogens geom
_atom_sites_solution_primary direct
_atom_sites_solution_secondary difmap
_audit_conform_dict_location ftp://ftp.iucr.org/pub/cif_core.dic
_audit_conform_dict_name cif_core.dic
_audit_conform_dict_version 2.3
_audit_creation_date 2008-11-17T12:29:55-00:00
_audit_creation_method 'WinGX routine CIF_UPDATE'
_cell_angle_alpha 90
_cell_angle_beta 92.424(4)
_cell_angle_gamma 90
_cell_formula_units_Z 2
_cell_length_a 6.3349(15)
_cell_length_b 3.9263(10)
_cell_length_c 19.790(5)
_cell_measurement_reflns_used 0
_cell_measurement_temperature 293(2)
_cell_measurement_theta_max 0
_cell_measurement_theta_min 0
_cell_measurement_wavelength 0.71073
_cell_volume 491.8(2)
_computing_molecular_graphics 'Ortep-3 for Windows (Farrugia, 1997)'
_computing_publication_material 'WinGX publication routines (Farrugia, 1999)'
_computing_structure_refinement 'SHELXL-97 (Sheldrick, 1997)'
_computing_structure_solution 'SHELXS-86 (Sheldrick, 1986)'
_diffrn_ambient_temperature 293(2)
_diffrn_measured_fraction_theta_full 0.996
_diffrn_measured_fraction_theta_max 0.996
_diffrn_radiation_monochromator graphite
_diffrn_radiation_probe x-ray
_diffrn_radiation_type MoK\a
_diffrn_radiation_wavelength 0.71073
_diffrn_reflns_av_R_equivalents 0.0203
_diffrn_reflns_av_unetI/netI 0.0203
_diffrn_reflns_limit_h_max 7
_diffrn_reflns_limit_h_min -7
_diffrn_reflns_limit_k_max 4
_diffrn_reflns_limit_k_min -4
_diffrn_reflns_limit_l_max 24
_diffrn_reflns_limit_l_min -24
_diffrn_reflns_number 3916
_diffrn_reflns_theta_full 26.3
_diffrn_reflns_theta_max 26.3
_diffrn_reflns_theta_min 3.09
_exptl_absorpt_coefficient_mu 0.104
_exptl_absorpt_correction_type none
_exptl_crystal_colour orange
_exptl_crystal_density_diffrn 1.453
_exptl_crystal_density_method 'not measured'
_exptl_crystal_description prism
_exptl_crystal_F_000 224
_exptl_crystal_size_max 0.6
_exptl_crystal_size_mid 0.4
_exptl_crystal_size_min 0.1
_refine_diff_density_max 0.181
_refine_diff_density_min -0.121
_refine_diff_density_rms 0.031
_refine_ls_abs_structure_details 'Flack H D (1983), Acta Cryst. A39, 876-881'
_refine_ls_abs_structure_Flack 10(10)
_refine_ls_extinction_method none
_refine_ls_goodness_of_fit_ref 1.065
_refine_ls_hydrogen_treatment mixed
_refine_ls_matrix_type full
_refine_ls_number_parameters 153
_refine_ls_number_reflns 1148
_refine_ls_number_restraints 1
_refine_ls_restrained_S_all 1.064
_refine_ls_R_factor_all 0.0394
_refine_ls_R_factor_gt 0.0344
_refine_ls_shift/su_max 0.008
_refine_ls_shift/su_mean 0.001
_refine_ls_structure_factor_coef Fsqd
_refine_ls_weighting_details 'calc w=1/[\s^2^(Fo^2^)+(0.0656P)^2^+0.0170P] where P=(Fo^2^+2Fc^2^)/3'
_refine_ls_weighting_scheme calc
_refine_ls_wR_factor_gt 0.0959
_refine_ls_wR_factor_ref 0.0987
_reflns_number_gt 1007
_reflns_number_total 1148
_reflns_threshold_expression >2sigma(I)
_cod_data_source_file cg801361msup2.cif
_cod_data_source_block naftaform2
_cod_database_code 4509389

loop_
_symmetry_equiv_pos_as_xyz
'x, y, z'
'-x, y+1/2, -z'

loop_
_atom_site_label
_atom_site_type_symbol
_atom_site_fract_x
_atom_site_fract_y
_atom_site_fract_z
_atom_site_U_iso_or_equiv
_atom_site_adp_type
_atom_site_occupancy
_atom_site_symmetry_multiplicity
_atom_site_calc_flag
_atom_site_refinement_flags
N1 N 0.9807(3) 0.7675(5) 0.36206(8) 0.0424(5) Uani 1 1 d .
N2 N 0.7970(3) 0.6074(6) 0.36435(8) 0.0470(5) Uani 1 1 d .
H2 H 0.7463 0.503 0.3291 0.056 Uiso 1 1 calc R
N3 N 0.7800(3) 0.7573(7) 0.47640(9) 0.0538(6) Uani 1 1 d .
HN3 H 0.700(4) 0.790(9) 0.5135(13) 0.063(7) Uiso 1 1 d .
HN3A H 0.892(4) 0.887(9) 0.4700(12) 0.068(8) Uiso 1 1 d .
O1 O 0.8362(2) 0.4670(5) 0.23585(7) 0.0564(5) Uani 1 1 d .
O2 O 0.5157(2) 0.4644(6) 0.42231(7) 0.0618(6) Uani 1 1 d .
C1 C 1.0598(4) 0.5676(7) 0.11811(10) 0.0501(6) Uani 1 1 d .
H1 H 0.93 0.4578 0.1131 0.06 Uiso 1 1 calc R
C2 C 1.1834(4) 0.6121(8) 0.06301(11) 0.0611(7) Uani 1 1 d .
H2 H 1.1361 0.535 0.0206 0.073 Uiso 1 1 calc R
C3 C 1.3764(4) 0.7702(8) 0.07080(12) 0.0636(7) Uani 1 1 d .
H3 H 1.4596 0.7962 0.0335 0.076 Uiso 1 1 calc R
C4 C 1.4481(4) 0.8899(7) 0.13249(12) 0.0560(6) Uani 1 1 d .
H4 H 1.5795 0.9951 0.1369 0.067 Uiso 1 1 calc R
C5 C 1.3251(3) 0.8547(6) 0.18882(10) 0.0423(5) Uani 1 1 d .
C6 C 1.1305(3) 0.6882(6) 0.18138(10) 0.0403(5) Uani 1 1 d .
C8 C 1.0802(3) 0.7803(6) 0.30548(9) 0.0396(5) Uani 1 1 d .
C7 C 1.0010(3) 0.6312(6) 0.24040(10) 0.0390(5) Uani 1 1 d .
C9 C 1.2789(3) 0.9563(7) 0.30817(11) 0.0462(5) Uani 1 1 d .
H9 H 1.3281 1.0512 0.3489 0.055 Uiso 1 1 calc R
C10 C 1.3947(3) 0.9874(7) 0.25375(11) 0.0488(6) Uani 1 1 d .
H10 H 1.5244 1.0982 0.2579 0.059 Uiso 1 1 calc R
C11 C 0.6859(3) 0.6071(7) 0.42325(9) 0.0438(5) Uani 1 1 d .

loop_
_atom_site_aniso_label
_atom_site_aniso_U_11
_atom_site_aniso_U_22
_atom_site_aniso_U_33
_atom_site_aniso_U_23
_atom_site_aniso_U_13
_atom_site_aniso_U_12
N1 0.0364(8) 0.0472(11) 0.0442(9) -0.0008(10) 0.0083(7) 0.0008(9)
N2 0.0429(9) 0.0607(13) 0.0381(8) -0.0026(9) 0.0109(7) -0.0076(10)
N3 0.0511(11) 0.0701(15) 0.0414(9) -0.0023(11) 0.0148(8) -0.0015(12)
O1 0.0454(8) 0.0765(13) 0.0478(8) -0.0084(9) 0.0101(6) -0.0237(10)
O2 0.0517(9) 0.0858(15) 0.0492(8) 0.0028(9) 0.0175(6) -0.0165(11)
C1 0.0564(12) 0.0481(14) 0.0464(11) -0.0005(11) 0.0092(9) -0.0003(11)
C2 0.0853(17) 0.0568(17) 0.0423(11) -0.0002(12) 0.0175(11) 0.0054(17)
C3 0.0865(18) 0.0501(15) 0.0572(13) 0.0047(13) 0.0398(12) 0.0029(16)
C4 0.0554(13) 0.0461(14) 0.0686(14) 0.0060(13) 0.0284(11) -0.0034(12)
C5 0.0422(10) 0.0335(12) 0.0524(11) 0.0049(10) 0.0156(8) 0.0012(9)
C6 0.0424(11) 0.0379(13) 0.0413(10) 0.0030(9) 0.0111(8) 0.0030(10)
C8 0.0359(10) 0.0426(12) 0.0409(10) 0.0020(10) 0.0073(8) 0.0014(10)
C7 0.0346(9) 0.0421(12) 0.0409(10) 0.0000(10) 0.0072(7) -0.0031(11)
C9 0.0401(11) 0.0479(14) 0.0505(11) -0.0056(11) 0.0016(8) -0.0068(11)
C10 0.0353(10) 0.0470(14) 0.0647(13) -0.0013(12) 0.0075(9) -0.0086(10)
C11 0.0432(11) 0.0513(14) 0.0379(10) 0.0054(11) 0.0123(8) 0.0021(12)

loop_
_atom_type_symbol
_atom_type_description
_atom_type_scat_dispersion_real
_atom_type_scat_dispersion_imag
_atom_type_scat_source
C C 0.0033 0 'International Tables Vol C Tables 4.2.6.8 and 6.1.1.4'
H H 0 0 'International Tables Vol C Tables 4.2.6.8 and 6.1.1.4'
N N 0.0061 0 'International Tables Vol C Tables 4.2.6.8 and 6.1.1.4'
O O 0.0106 0 'International Tables Vol C Tables 4.2.6.8 and 6.1.1.4'

loop_
_geom_angle_atom_site_label_1
_geom_angle_atom_site_label_2
_geom_angle_atom_site_label_3
_geom_angle
C8 N1 N2 120.20(17)
N1 N2 C11 120.45(17)
N1 N2 H2 119.8
C11 N2 H2 119.8
C11 N3 HN3 117.0(16)
C11 N3 HN3A 118.5(16)
HN3 N3 HN3A 120(3)
C2 C1 C6 119.6(2)
C2 C1 H1 120.2
C6 C1 H1 120.2
C3 C2 C1 120.0(2)
C3 C2 H2 120
C1 C2 H2 120
C4 C3 C2 121.1(2)
C4 C3 H3 119.5
C2 C3 H3 119.5
C3 C4 C5 120.2(2)
C3 C4 H4 119.9
C5 C4 H4 119.9
C4 C5 C6 118.9(2)
C4 C5 C10 121.2(2)
C6 C5 C10 119.96(17)
C1 C6 C5 120.13(17)
C1 C6 C7 119.45(19)
C5 C6 C7 120.40(17)
N1 C8 C9 116.12(18)
N1 C8 C7 124.75(18)
C9 C8 C7 119.13(16)
O1 C7 C6 121.49(18)
O1 C7 C8 121.81(17)
C6 C7 C8 116.70(17)
C10 C9 C8 121.7(2)
C10 C9 H9 119.1
C8 C9 H9 119.1
C9 C10 C5 121.97(19)
C9 C10 H10 119
C5 C10 H10 119
O2 C11 N3 125.92(18)
O2 C11 N2 117.99(19)
N3 C11 N2 116.06(19)

loop_
_geom_bond_atom_site_label_1
_geom_bond_atom_site_label_2
_geom_bond_distance
N1 C8 1.309(2)
N1 N2 1.325(2)
N2 C11 1.387(2)
N2 H2 0.86
N3 C11 1.325(3)
N3 HN3 0.92(3)
N3 HN3A 0.89(3)
O1 C7 1.227(2)
O2 C11 1.214(3)
C1 C2 1.381(3)
C1 C6 1.395(3)
C1 H1 0.93
C2 C3 1.374(4)
C2 H2 0.93
C3 C4 1.368(4)
C3 H3 0.93
C4 C5 1.394(3)
C4 H4 0.93
C5 C6 1.397(3)
C5 C10 1.439(3)
C6 C7 1.473(2)
C8 C9 1.435(3)
C8 C7 1.483(3)
C9 C10 1.334(3)
C9 H9 0.93
C10 H10 0.93

loop_
_geom_hbond_atom_site_label_D
_geom_hbond_atom_site_label_H
_geom_hbond_atom_site_label_A
_geom_hbond_distance_DH
_geom_hbond_distance_HA
_geom_hbond_distance_DA
_geom_hbond_angle_DHA
_geom_hbond_site_symmetry_A
N2 H2 O1 0.86 1.96 2.624(2) 133.3 .
N3 HN3A N1 0.89(3) 2.28(2) 2.642(2) 104(2) .
N3 HN3 O2 0.92(3) 2.02(3) 2.916(3) 163(3) 2_656

loop_
_geom_torsion_atom_site_label_1
_geom_torsion_atom_site_label_2
_geom_torsion_atom_site_label_3
_geom_torsion_atom_site_label_4
_geom_torsion
C8 N1 N2 C11 -176.9(2)
C6 C1 C2 C3 0.9(4)
C1 C2 C3 C4 -0.9(4)
C2 C3 C4 C5 -0.3(4)
C3 C4 C5 C6 1.6(4)
C3 C4 C5 C10 -178.2(2)
C2 C1 C6 C5 0.3(4)
C2 C1 C6 C7 -178.2(2)
C4 C5 C6 C1 -1.5(3)
C10 C5 C6 C1 178.2(2)
C4 C5 C6 C7 177.0(2)
C10 C5 C6 C7 -3.3(3)
N2 N1 C8 C9 -179.4(2)
N2 N1 C8 C7 1.3(3)
C1 C6 C7 O1 3.2(3)
C5 C6 C7 O1 -175.4(2)
C1 C6 C7 C8 -177.1(2)
C5 C6 C7 C8 4.4(3)
N1 C8 C7 O1 -3.5(4)
C9 C8 C7 O1 177.2(2)
N1 C8 C7 C6 176.8(2)
C9 C8 C7 C6 -2.5(3)
N1 C8 C9 C10 -179.8(2)
C7 C8 C9 C10 -0.4(4)
C8 C9 C10 C5 1.7(4)
C4 C5 C10 C9 179.9(3)
C6 C5 C10 C9 0.2(3)
N1 N2 C11 O2 178.1(2)
N1 N2 C11 N3 -3.6(3)
